data_7246208
loop_
_publ_author_name
'Gusev, Alexey'
'Kiskin, Mikhail'
'Braga, Elena'
'Zamnius, Ekaterina'
'Kryukova, Mariya'
'Karaush-Karmazin, Nataliya'
'Baryshnikov, Glib'
'Minaev, Boris'
'Linert, Wolfgang'

_publ_section_title
;
 Structure and emission properties of dinuclear copper(i) complexes with
 pyridyltriazole
;
_journal_issue 6
_journal_name_full 'RSC Advances'
_journal_page_first 3899
_journal_page_last 3909
_journal_paper_doi 10.1039/D2RA06986E
_journal_volume 13
_journal_year 2023
_chemical_formula_moiety 'C30 H24 Cu I N5 P'
_chemical_formula_sum 'C30 H24 Cu I N5 P'
_chemical_formula_weight 675.95
_space_group_crystal_system triclinic
_space_group_IT_number 2
_space_group_name_Hall '-P 1'
_space_group_name_H-M_alt 'P -1'
_atom_sites_solution_hydrogens geom
_atom_sites_solution_primary dual
_audit_creation_date 2020-11-05
_audit_creation_method
;
Olex2 1.2
(compiled 2018.05.29 svn.r3508 for OlexSys, GUI svn.r5506)
;
_audit_update_record
;
2022-10-28 deposited with the CCDC.	2023-01-23 downloaded from the CCDC.
;
_cell_angle_alpha 105.3280(10)
_cell_angle_beta 101.0740(10)
_cell_angle_gamma 104.3550(10)
_cell_formula_units_Z 2
_cell_length_a 8.71370(10)
_cell_length_b 12.3406(2)
_cell_length_c 13.8265(2)
_cell_measurement_reflns_used 29738
_cell_measurement_temperature 99.99(10)
_cell_measurement_theta_max 76.2310
_cell_measurement_theta_min 3.4670
_cell_volume 1335.29(4)
_computing_cell_refinement 'CrysAlisPro 1.171.40.71a (Rigaku OD, 2020)'
_computing_data_collection 'CrysAlisPro 1.171.40.71a (Rigaku OD, 2020)'
_computing_data_reduction 'CrysAlisPro 1.171.40.71a (Rigaku OD, 2020)'
_computing_molecular_graphics 'Olex2 (Dolomanov et al., 2009)'
_computing_publication_material 'Olex2 (Dolomanov et al., 2009)'
_computing_structure_refinement 'ShelXL (Sheldrick, 2015)'
_computing_structure_solution 'ShelXT (Sheldrick, 2015)'
_diffrn_ambient_environment N~2~
_diffrn_ambient_temperature 99.99(10)
_diffrn_detector 'Hybrid Pixel Array Detector'
_diffrn_detector_area_resol_mean 10.0000
_diffrn_detector_type HyPix
_diffrn_measured_fraction_theta_full 0.999
_diffrn_measured_fraction_theta_max 0.983
_diffrn_measurement_details
;
List of Runs (angles in degrees, time in seconds):

  # Type    Start    End  Width  t~exp~   \w     \q     \k     \f   Frames
#--------------------------------------------------------------------------
  1  \w    -17.00  49.00   0.50    0.16    --   46.95 -48.00   2.00  132
  2  \w     40.00  93.00   0.50    0.16    --   46.95-125.00  60.00  106
  3  \w     36.00  71.00   0.50    0.63    --  107.75 -61.00 150.00   70
  4  \w     51.00 105.00   0.50    0.63    --  107.75 -94.00  90.00  108
  5  \w     79.00 111.00   0.50    0.63    --  107.75-125.00 150.00   64
  6  \w     75.00 112.00   0.50    0.63    --  107.75-125.00  90.00   74
  7  \w     81.00 112.00   0.50    0.63    --  107.75-125.00  60.00   62
  8  \w     70.00  95.00   0.50    0.63    --  107.75 -94.00  60.00   50
  9  \w     63.00 110.00   0.50    0.63    --  107.75-125.00   0.00   94
 10  \w     80.00 106.00   0.50    0.63    --  107.75 -77.00 -60.00   52
 11  \w     67.00 111.00   0.50    0.63    --  107.75-125.00-120.00   88
 12  \w     62.00  95.00   0.50    0.16    --   46.95-125.00-180.00   66
 13  \w     43.00  68.00   0.50    0.63    --  107.75 -61.00 -90.00   50
 14  \w     50.00  75.00   0.50    0.63    --  107.75 -77.00 -60.00   50
 15  \w     42.00  68.00   0.50    0.63    --  107.75 -61.00   0.00   52
 16  \w     43.00  69.00   0.50    0.63    --  107.75 -77.00  60.00   52
 17  \w     35.00  96.00   0.50    0.63    --  107.75 -77.00 120.00  122
 18  \w     41.00  76.00   0.50    0.63    --  107.75-125.00 150.00   70
 19  \w     42.00  68.00   0.50    0.63    --  107.75-125.00  90.00   52
 20  \w     41.00 144.00   0.50    0.63    --  107.75   0.00 -30.00  206
 21  \w    148.00 178.00   0.50    0.63    --  107.75   0.00 -30.00   60
 22  \w    146.00 178.00   0.50    0.63    --  107.75  30.00 -90.00   64
 23  \w    150.00 176.00   0.50    0.63    --  107.75  15.00-180.00   52
 24  \w    104.00 143.00   0.50    0.63    --  107.75  30.00 -90.00   78
 25  \w     91.00 165.00   0.50    0.63    --  107.75  61.00   0.00  148
 26  \w    142.00 168.00   0.50    0.63    --  107.75  61.00  90.00   52
 27  \w     94.00 171.00   0.50    0.63    --  107.75  48.00 151.00  154
 28  \w     97.00 127.00   0.50    0.63    --  107.75  61.00  90.00   60
 29  \w     81.00 118.00   0.50    0.16    --   46.95 125.00  90.00   74
 30  \w     77.00 111.00   0.50    0.16    --   46.95 125.00 -30.00   68
 31  \w     76.00 114.00   0.50    0.63    --  107.75 125.00 -90.00   76
 32  \w    134.00 159.00   0.50    0.63    --  107.75 125.00 -90.00   50
 33  \w     95.00 123.00   0.50    0.63    --  107.75  15.00-180.00   56
 34  \w     43.00  81.00   0.50    0.63    --  107.75 -77.00 -90.00   76
 35  \w     36.00 105.00   0.50    0.63    --  107.75 -94.00-120.00  138
 36  \w     37.00  66.00   0.50    0.63    --  107.75 -61.00-180.00   58
 37  \w     37.00  62.00   0.50    0.63    --  107.75 -61.00-120.00   50
 38  \w     36.00  61.00   0.50    0.63    --  107.75-125.00-120.00   50
 39  \w     21.00  47.00   0.50    0.16    --   46.95-125.00-180.00   52
 40  \w    -27.00  25.00   0.50    0.16    --   46.95 -19.00-150.00  104
 41  \w    -60.00 -34.00   0.50    0.16    --  -46.95 -48.00   2.00   52
 42  \w    -46.00 -21.00   0.50    0.16    --  -46.95  48.00 151.00   50
 43  \w     34.00 117.00   0.50    0.16    --   46.95  48.00 151.00  166
 44  \w    -12.00  23.00   0.50    0.16    --  -46.95  48.00 151.00   70
 45  \w    -72.00 -33.00   0.50    0.63    -- -106.00 125.00 120.00   78
 46  \w   -100.00 -74.00   0.50    0.63    -- -106.00 125.00 120.00   52
 47  \w   -109.00 -83.00   0.50    0.63    -- -106.00 115.00  97.43   52
 48  \w   -105.00 -42.00   0.50    0.63    -- -106.00 125.00   0.00  126
 49  \w    -62.00 -33.00   0.50    0.63    -- -106.00 109.00 -43.48   58
 50  \w    -63.00 -33.00   0.50    0.63    -- -106.00  77.00 -30.00   60
 51  \w   -101.00 -76.00   0.50    0.63    -- -106.00  77.00 -30.00   50
 52  \w   -108.00 -78.00   0.50    0.63    -- -106.00 109.00 -43.48   60
 53  \w   -108.00 -72.00   0.50    0.63    -- -106.00 112.00-130.03   72
 54  \w   -109.00 -56.00   0.50    0.63    -- -106.00 115.00-163.36  106
 55  \w   -132.00-103.00   0.50    0.63    -- -106.00 -48.00   2.00   58
 56  \w   -109.00 -66.00   0.50    0.16    --  -46.95 -48.00   2.00   86
 57  \w   -168.00 -90.00   0.50    0.63    -- -106.00 -61.00  90.00  156
 58  \w   -132.00-107.00   0.50    0.63    -- -106.00 154.00 130.15   50
 59  \w    -52.00 -11.00   0.50    0.16    --  -46.95  48.00 151.00   82
 60  \w    -15.00  26.00   0.50    0.16    --   18.00  98.00 162.72   82
 61  \w    -33.00  -7.00   0.50    0.16    --  -34.00 -85.00-170.70   52
 62  \w     12.00  37.00   0.50    0.16    --   42.00  92.00  -3.27   50
 63  \w     13.00  38.00   0.50    0.16    --   42.00  90.00 107.05   50
 64  \w     36.00  61.00   0.50    0.16    --   46.95  37.00 -60.00   50
 65  \w     36.00  73.00   0.50    0.16    --   46.95  37.00  60.00   74
 66  \w     25.00  51.00   0.50    0.16    --   46.95  77.00-180.00   52
 67  \w     24.00  50.00   0.50    0.16    --   46.95  77.00-120.00   52
 68  \w     48.00  93.00   0.50    0.16    --   46.95  19.00   0.00   90
 69  \w     53.00  79.00   0.50    0.16    --   46.95  19.00 -90.00   52
 70  \w     26.00  52.00   0.50    0.16    --   50.00  79.00  74.87   52
 71  \w     27.00  53.00   0.50    0.16    --   50.00  79.00-106.40   52
 72  \w     31.00  63.00   0.50    0.16    --   54.00  78.00 -77.85   64
 73  \w     70.00  96.00   0.50    0.16    --   54.00  76.00 121.55   52
 74  \w     33.00  59.00   0.50    0.16    --   54.00  76.00 121.55   52
 75  \w     32.00  57.00   0.50    0.16    --   54.00  76.00 -27.89   50
 76  \w     37.00  63.00   0.50    0.16    --   58.00  73.00  33.44   52
 77  \w     34.00  64.00   0.50    0.16    --   58.00  79.00 166.71   60
 78  \w     37.00  73.00   0.50    0.16    --   58.00  75.00 103.51   72
 79  \w     90.00 116.00   0.50    0.16    --   58.00  79.00 166.71   52
 80  \w     41.00  66.00   0.50    0.16    --   62.00  74.00-110.87   50
 81  \w     39.00  64.00   0.50    0.16    --   62.00  77.00 133.55   50
 82  \w     38.00  64.00   0.50    0.16    --   62.00  80.00 -34.39   52
 83  \w     39.00  65.00   0.50    0.16    --   62.00  79.00 -98.03   52
 84  \w     96.00 122.00   0.50    0.16    --   62.00  77.00 133.55   52
 85  \w     38.00  64.00   0.50    0.16    --   62.00  79.00  48.31   52
 86  \w     45.00  70.00   0.50    0.16    --   66.00  72.00 138.21   50
 87  \w     43.00  68.00   0.50    0.16    --   66.00  78.00  68.08   50
 88  \w    -76.00 -51.00   0.50    0.16    --  -70.00 -67.00  85.82   50
 89  \w    -71.00 -46.00   0.50    0.16    --  -70.00 -79.00  -7.58   50
 90  \w   -130.00-104.00   0.50    0.16    --  -70.00 -72.00  48.68   52
 91  \w    -74.00 -49.00   0.50    0.16    --  -70.00 -72.00  48.68   50
 92  \w    -79.00 -53.00   0.50    0.16    --  -70.00 -67.00  68.16   52
 93  \w    -86.00 -54.00   0.50    0.16    --  -70.00 -64.00 -96.64   64
 94  \w     49.00  75.00   0.50    0.16    --   70.00  75.00-163.71   52
 95  \w     48.00  74.00   0.50    0.16    --   70.00  76.00 -23.07   52
 96  \w     49.00  75.00   0.50    0.16    --   70.00  76.00 -40.28   52
 97  \w     47.00  76.00   0.50    0.16    --   70.00  77.00 173.50   58
 98  \w     47.00  72.00   0.50    0.16    --   70.00  77.00-150.23   50
 99  \w    -76.00 -50.00   0.50    0.16    --  -74.00 -79.00-164.94   52
100  \w    -80.00 -55.00   0.50    0.16    --  -74.00 -67.00-116.60   50
101  \w    -79.00 -54.00   0.50    0.16    --  -74.00 -71.00-141.96   50
102  \w    -87.00 -61.00   0.50    0.63    --  -78.00 -64.00  89.43   52
103  \w    -85.00 -59.00   0.50    0.63    --  -78.00 -71.00 -32.75   52
104  \w    -83.00 -57.00   0.50    0.63    --  -78.00 -73.00 137.92   52
105  \w    -83.00 -57.00   0.50    0.63    --  -78.00 -72.00 -13.69   52
106  \w    -87.00 -61.00   0.50    0.63    --  -82.00 -73.00 -81.44   52
107  \w    -87.00 -61.00   0.50    0.63    --  -82.00 -74.00  42.15   52
108  \w    -87.00 -61.00   0.50    0.63    --  -82.00 -72.00 175.55   52
109  \w    -90.00 -65.00   0.50    0.63    --  -82.00 -63.00-163.18   50
110  \w    -85.00 -60.00   0.50    0.63    --  -82.00 -75.00  31.05   50
111  \w    -87.00 -61.00   0.50    0.63    --  -82.00 -74.00-118.44   52
112  \w    -92.00 -66.00   0.50    0.63    --  -86.00 -73.00 -50.44   52
113  \w    -91.00 -66.00   0.50    0.63    --  -86.00 -73.00-159.01   50
114  \w    -93.00 -68.00   0.50    0.63    --  -86.00 -64.00  67.68   50
115  \w    -98.00 -72.00   0.50    0.63    --  -90.00 -64.00 153.60   52
116  \w    -99.00 -74.00   0.50    0.63    --  -90.00 -61.00 111.59   50
117  \w    -95.00 -69.00   0.50    0.63    --  -90.00 -72.00-123.15   52
118  \w    -93.00 -68.00   0.50    0.63    --  -90.00 -74.00 122.92   50
119  \w    -94.00 -68.00   0.50    0.63    --  -90.00 -74.00  -3.67   52
120  \w    -94.00 -69.00   0.50    0.63    --  -90.00 -72.00  98.63   50
121  \w   -101.00 -75.00   0.50    0.63    --  -94.00 -69.00  24.68   52
122  \w    -96.00 -70.00   0.50    0.63    --  -94.00 -80.00  83.68   52
123  \w    -97.00 -71.00   0.50    0.63    --  -94.00 -76.00 118.12   52
124  \w   -103.00 -78.00   0.50    0.63    --  -94.00 -63.00 149.81   50
125  \w   -100.00 -74.00   0.50    0.63    --  -94.00 -71.00 145.34   52
126  \w   -110.00 -74.00   0.50    0.63    --  -98.00 -79.00 -11.13   72
127  \w   -107.00 -81.00   0.50    0.63    --  -98.00 -66.00-135.25   52
128  \w   -103.00 -77.00   0.50    0.63    --  -98.00 -77.00 -73.53   52
129  \w   -101.00 -75.00   0.50    0.63    --  -98.00 -77.00  97.99   52
130  \w   -102.00 -76.00   0.50    0.63    --  -98.00 -78.00  31.16   52
131  \w   -104.00 -78.00   0.50    0.63    -- -102.00 -80.00 -36.63   52
132  \w   -124.00 -78.00   0.50    0.63    -- -102.00 -79.00-133.98   92
133  \w   -112.00 -83.00   0.50    0.63    -- -106.00 -79.00 -15.66   58
134  \w    -61.00 -35.00   0.50    0.63    -- -106.00 125.00  90.00   52
135  \w   -107.00 -81.00   0.50    0.63    -- -106.00 125.00  90.00   52
136  \w   -118.00 -84.00   0.50    0.63    -- -106.00 -74.00  51.77   68
137  \w   -139.00 -82.00   0.50    0.63    -- -106.00 -80.00  30.77  114
138  \w   -108.00 -83.00   0.50    0.63    -- -106.00 -76.00 -85.34   50
139  \w   -164.00-136.00   0.50    0.63    -- -106.00 -74.00  51.77   56
140  \w   -175.00-134.00   0.50    0.63    -- -106.00 -79.00 -15.66   82
141  \w   -168.00 -85.00   0.50    0.63    -- -106.00 -77.00 120.00  166
142  \w   -176.00 -86.00   0.50    0.63    -- -106.00 -71.00-120.16  180
143  \w   -118.00 -86.00   0.50    0.63    -- -106.00 -70.00-164.32   64
144  \w   -161.00-135.00   0.50    0.63    -- -106.00 -61.00-180.00   52
145  \w   -159.00-129.00   0.50    0.63    -- -106.00 -70.00-164.32   60
146  \w   -150.00 -86.00   0.50    0.63    -- -106.00 -71.00  69.15  128
147  \w   -107.00 -82.00   0.50    0.63    -- -106.00 -80.00 -74.91   50
148  \w   -121.00 -83.00   0.50    0.63    -- -106.00 -94.00-150.00   76
149  \w   -176.00-136.00   0.50    0.63    -- -106.00 -94.00-150.00   80
150  \w   -161.00 -80.00   0.50    0.63    -- -106.00 -84.00 134.27  162
151  \w   -112.00 -87.00   0.50    0.63    -- -106.00 -74.00 -42.99   50
152  \w   -120.00 -82.00   0.50    0.63    -- -106.00 -80.00-143.12   76
153  \w   -118.00 -88.00   0.50    0.63    -- -106.00 -65.00 -80.63   60
154  \w   -174.00-134.00   0.50    0.63    -- -106.00 -74.00 -42.99   80
155  \w   -163.00-137.00   0.50    0.63    -- -106.00 -65.00 -80.63   52
156  \w   -130.00 -82.00   0.50    0.63    -- -106.00 -81.00   8.89   96
157  \w   -133.00 -84.00   0.50    0.63    -- -106.00 -75.00 162.42   98
158  \w   -157.00-131.00   0.50    0.63    -- -106.00 -81.00   8.89   52
159  \w    -71.00 -46.00   0.50    0.63    -- -106.00  61.00  30.00   50
160  \w   -105.00 -80.00   0.50    0.63    -- -106.00 -84.00  78.29   50
161  \w   -119.00 -85.00   0.50    0.63    -- -106.00 -72.00-105.94   68
162  \w   -108.00 -83.00   0.50    0.63    -- -106.00 -77.00 -60.00   50
163  \w   -106.00 -81.00   0.50    0.63    -- -106.00 -82.00 110.69   50
164  \w   -106.00 -81.00   0.50    0.63    -- -106.00 -82.00 144.41   50
165  \w   -156.00-116.00   0.50    0.63    -- -106.00 -82.00 144.41   80
166  \w   -111.00 -86.00   0.50    0.63    -- -106.00 -69.00 143.17   50
167  \w   -171.00-133.00   0.50    0.63    -- -106.00 -72.00-105.94   76
168  \w   -107.00 -82.00   0.50    0.63    -- -106.00 -79.00  89.62   50
169  \w   -165.00-139.00   0.50    0.63    -- -106.00 -79.00  89.62   52
170  \w   -107.00 -82.00   0.50    0.63    -- -106.00 -80.00  27.44   50
171  \w   -163.00-137.00   0.50    0.63    -- -106.00 -80.00  27.44   52
172  \w   -169.00-144.00   0.50    0.63    -- -106.00 -77.00 -60.00   50
173  \w     39.00  67.00   0.50    0.63    --  107.75 -61.00  90.00   56
174  \w    121.00 146.00   0.50    0.63    --  107.75  61.00-180.00   50
175  \w     91.00 117.00   0.50    0.63    --  107.75  61.00-180.00   52
176  \w     36.00  62.00   0.50    0.63    --  107.75-125.00   0.00   52
;
_diffrn_measurement_device 'four-circle diffractometer'
_diffrn_measurement_device_type 'XtaLAB Synergy, Single source at home/near, HyPix'
_diffrn_measurement_method '\w scans'
_diffrn_orient_matrix_type 'CrysAlisPro convention (1999,Acta A55,543-557)'
_diffrn_orient_matrix_UB_11 0.1618067000
_diffrn_orient_matrix_UB_12 0.0973134000
_diffrn_orient_matrix_UB_13 0.0165777000
_diffrn_orient_matrix_UB_21 0.0949218000
_diffrn_orient_matrix_UB_22 -0.0558974000
_diffrn_orient_matrix_UB_23 0.0680877000
_diffrn_orient_matrix_UB_31 0.0292215000
_diffrn_orient_matrix_UB_32 -0.0775520000
_diffrn_orient_matrix_UB_33 -0.0976472000
_diffrn_radiation_monochromator mirror
_diffrn_radiation_probe x-ray
_diffrn_radiation_type CuK\a
_diffrn_radiation_wavelength 1.54184
_diffrn_reflns_av_R_equivalents 0.0627
_diffrn_reflns_av_unetI/netI 0.0267
_diffrn_reflns_Laue_measured_fraction_full 0.999
_diffrn_reflns_Laue_measured_fraction_max 0.983
_diffrn_reflns_limit_h_max 10
_diffrn_reflns_limit_h_min -10
_diffrn_reflns_limit_k_max 15
_diffrn_reflns_limit_k_min -15
_diffrn_reflns_limit_l_max 17
_diffrn_reflns_limit_l_min -17
_diffrn_reflns_number 51903
_diffrn_reflns_point_group_measured_fraction_full 0.999
_diffrn_reflns_point_group_measured_fraction_max 0.983
_diffrn_reflns_theta_full 67.684
_diffrn_reflns_theta_max 77.153
_diffrn_reflns_theta_min 3.448
_diffrn_source 'micro-focus sealed X-ray tube'
_diffrn_source_type 'PhotonJet (Cu) X-ray Source'
_exptl_absorpt_coefficient_mu 11.028
_exptl_absorpt_correction_T_max 1.00000
_exptl_absorpt_correction_T_min 0.42450
_exptl_absorpt_correction_type multi-scan
_exptl_absorpt_process_details
;
CrysAlisPro 1.171.40.71a (Rigaku Oxford Diffraction, 2020)
Empirical absorption correction using spherical harmonics,
 implemented in SCALE3 ABSPACK scaling algorithm.
;
_exptl_crystal_colour yellow
_exptl_crystal_density_diffrn 1.681
_exptl_crystal_description prizm
_exptl_crystal_F_000 672
_exptl_crystal_preparation Luminescent
_refine_diff_density_max 2.267
_refine_diff_density_min -0.750
_refine_diff_density_rms 0.106
_refine_ls_extinction_method none
_refine_ls_goodness_of_fit_ref 1.108
_refine_ls_hydrogen_treatment constr
_refine_ls_matrix_type full
_refine_ls_number_parameters 343
_refine_ls_number_reflns 5566
_refine_ls_number_restraints 0
_refine_ls_restrained_S_all 1.108
_refine_ls_R_factor_all 0.0325
_refine_ls_R_factor_gt 0.0320
_refine_ls_shift/su_max 0.000
_refine_ls_shift/su_mean 0.000
_refine_ls_structure_factor_coef Fsqd
_refine_ls_weighting_details 'w=1/[\s^2^(Fo^2^)+(0.0583P)^2^+0.9132P] where P=(Fo^2^+2Fc^2^)/3'
_refine_ls_weighting_scheme calc
_refine_ls_wR_factor_gt 0.0877
_refine_ls_wR_factor_ref 0.0882
_reflns_Friedel_coverage 0.000
_reflns_number_gt 5445
_reflns_number_total 5566
_reflns_threshold_expression 'I > 2\s(I)'
_cod_data_source_file d2ra06986e2.cif
_cod_data_source_block 17060_hcr-2
_cod_original_cell_volume 1335.29(3)
_cod_database_code 7246208
_shelx_shelxl_version_number 2014/7
_chemical_oxdiff_formula 'C33 H26 N5 P I Cu '
_shelx_space_group_comment
;
The symmetry employed for this shelxl refinement is uniquely defined
by the following loop, which should always be used as a source of
symmetry information in preference to the above space-group names.
They are only intended as comments.
;
_diffrn_oxdiff_digest_frames
;
0197a21403af66cf5395c6843aadcf0ace116864bb9
;
_reflns_odcompleteness_completeness 99.67
_reflns_odcompleteness_iscentric 1
_reflns_odcompleteness_theta 74.33
_olex2_refinement_description
;
1. Fixed Uiso
 At 1.2 times of:
  All C(H) groups, All N(H) groups
2.a Aromatic/amide H refined with riding coordinates:
 N5(H005), C00D(H00D), C00E(H00E), C00H(H00H), C00I(H00I), C00J(H00J),
 C00L(H00L), C00M(H00M), C00N(H00N), C00O(H00O), C00P(H00P), C00Q(H00Q),
 C00R(H00R), C00S(H00S), C00T(H00T), C00U(H00U), C00V(H00V), C00W(H00W),
 C00X(H00X), C00Y(H00Y), C00Z(H00Z), C010(H010), C011(H011), C012(H012)
;
_olex2_submission_special_instructions 'No special instructions were received'
_oxdiff_exptl_absorpt_empirical_details
;
Empirical correction (ABSPACK) includes:
- Absorption correction using spherical harmonics
- Frame scaling
;
_oxdiff_exptl_absorpt_empirical_full_max 2.627
_oxdiff_exptl_absorpt_empirical_full_min 0.497

loop_
_space_group_symop_operation_xyz
'x, y, z'
'-x, -y, -z'

loop_
_atom_site_label
_atom_site_type_symbol
_atom_site_fract_x
_atom_site_fract_y
_atom_site_fract_z
_atom_site_U_iso_or_equiv
_atom_site_adp_type
_atom_site_occupancy
_atom_site_site_symmetry_order
_atom_site_calc_flag
_atom_site_refinement_flags_posn
_atom_site_refinement_flags_adp
_atom_site_refinement_flags_occupancy
_atom_site_disorder_assembly
_atom_site_disorder_group
I1 I 0.34932(2) 0.11149(2) 0.54188(2) 0.02114(8) Uani 1 1 d . . . . .
Cu1 Cu 0.62132(5) 0.10366(3) 0.48719(3) 0.01973(10) Uani 1 1 d . . . . .
P1 P 0.63232(8) 0.16933(6) 0.35199(5) 0.01786(14) Uani 1 1 d . . . . .
N4 N 0.7615(3) 0.49429(19) 0.85223(17) 0.0177(4) Uani 1 1 d . . . . .
N5 N 1.0288(3) 0.57055(19) 0.91952(17) 0.0185(4) Uani 1 1 d . . . . .
H005 H 1.1321 0.5800 0.9276 0.022 Uiso 1 1 calc R . . . .
N6 N 0.3958(3) 0.6229(2) 0.96497(18) 0.0212(4) Uani 1 1 d . . . . .
N7 N 0.9655(3) 0.64236(19) 0.98170(17) 0.0190(4) Uani 1 1 d . . . . .
N8 N 0.8130(3) 0.2110(2) 0.61745(18) 0.0197(4) Uani 1 1 d . . . . .
C009 C 0.9061(3) 0.4823(2) 0.8434(2) 0.0174(5) Uani 1 1 d . . . . .
C00A C 0.8038(3) 0.5928(2) 0.9375(2) 0.0177(5) Uani 1 1 d . . . . .
C00B C 0.6817(3) 0.6398(2) 0.9793(2) 0.0184(5) Uani 1 1 d . . . . .
C00C C 0.9325(3) 0.3892(2) 0.7650(2) 0.0189(5) Uani 1 1 d . . . . .
C00D C 0.7978(3) 0.3000(2) 0.6902(2) 0.0192(5) Uani 1 1 d . . . . .
H00D H 0.6925 0.3028 0.6912 0.023 Uiso 1 1 calc R . . . .
C00E C 0.4444(4) 0.7126(3) 1.0553(2) 0.0250(6) Uani 1 1 d . . . . .
H00E H 0.3641 0.7365 1.0827 0.030 Uiso 1 1 calc R . . . .
C00F C 0.6344(3) 0.3231(2) 0.3796(2) 0.0202(5) Uani 1 1 d . . . . .
C00G C 0.4690(3) 0.0810(2) 0.2319(2) 0.0205(5) Uani 1 1 d . . . . .
C00H C 0.7613(3) 0.4063(3) 0.4652(2) 0.0245(6) Uani 1 1 d . . . . .
H00H H 0.8398 0.3819 0.5019 0.029 Uiso 1 1 calc R . . . .
C00I C 0.5134(3) 0.5876(2) 0.9289(2) 0.0190(5) Uani 1 1 d . . . . .
H00I H 0.4813 0.5248 0.8667 0.023 Uiso 1 1 calc R . . . .
C00J C 0.9653(3) 0.2057(2) 0.6174(2) 0.0227(5) Uani 1 1 d . . . . .
H00J H 0.9763 0.1422 0.5683 0.027 Uiso 1 1 calc R . . . .
C00K C 0.8157(3) 0.1705(2) 0.3060(2) 0.0199(5) Uani 1 1 d . . . . .
C00L C 0.8909(4) 0.2550(3) 0.2652(2) 0.0250(6) Uani 1 1 d . . . . .
H00L H 0.8510 0.3178 0.2629 0.030 Uiso 1 1 calc R . . . .
C00M C 1.0844(4) 0.1512(3) 0.2298(2) 0.0262(6) Uani 1 1 d . . . . .
H00M H 1.1724 0.1437 0.2026 0.031 Uiso 1 1 calc R . . . .
C00N C 0.5171(4) 0.3606(3) 0.3268(2) 0.0250(6) Uani 1 1 d . . . . .
H00N H 0.4321 0.3061 0.2703 0.030 Uiso 1 1 calc R . . . .
C00O C 1.0252(4) 0.2448(3) 0.2280(2) 0.0262(6) Uani 1 1 d . . . . .
H00O H 1.0761 0.3016 0.2015 0.031 Uiso 1 1 calc R . . . .
C00P C 0.3539(3) -0.0181(2) 0.2354(2) 0.0230(5) Uani 1 1 d . . . . .
H00P H 0.3601 -0.0347 0.2976 0.028 Uiso 1 1 calc R . . . .
C00Q C 0.7286(4) 0.7354(3) 1.0707(2) 0.0267(6) Uani 1 1 d . . . . .
H00Q H 0.8395 0.7746 1.1053 0.032 Uiso 1 1 calc R . . . .
C00R C 0.7701(4) 0.5241(3) 0.4952(2) 0.0299(6) Uani 1 1 d . . . . .
H00R H 0.8558 0.5791 0.5511 0.036 Uiso 1 1 calc R . . . .
C00S C 0.4594(4) 0.1038(3) 0.1374(2) 0.0257(6) Uani 1 1 d . . . . .
H00S H 0.5366 0.1691 0.1342 0.031 Uiso 1 1 calc R . . . .
C00T C 1.0890(3) 0.3839(3) 0.7616(2) 0.0272(6) Uani 1 1 d . . . . .
H00T H 1.1816 0.4427 0.8093 0.033 Uiso 1 1 calc R . . . .
C00U C 0.2295(3) -0.0925(3) 0.1455(2) 0.0254(6) Uani 1 1 d . . . . .
H00U H 0.1533 -0.1587 0.1480 0.030 Uiso 1 1 calc R . . . .
C00V C 1.1069(3) 0.2911(3) 0.6875(3) 0.0301(6) Uani 1 1 d . . . . .
H00V H 1.2108 0.2861 0.6848 0.036 Uiso 1 1 calc R . . . .
C00W C 0.2187(4) -0.0682(3) 0.0526(2) 0.0291(6) Uani 1 1 d . . . . .
H00W H 0.1342 -0.1170 -0.0067 0.035 Uiso 1 1 calc R . . . .
C00X C 0.6081(4) 0.7714(3) 1.1097(3) 0.0307(6) Uani 1 1 d . . . . .
H00X H 0.6367 0.8341 1.1716 0.037 Uiso 1 1 calc R . . . .
C00Y C 0.5253(4) 0.4798(3) 0.3577(3) 0.0288(6) Uani 1 1 d . . . . .
H00Y H 0.4463 0.5043 0.3216 0.035 Uiso 1 1 calc R . . . .
C00Z C 0.6507(4) 0.5610(3) 0.4417(3) 0.0309(6) Uani 1 1 d . . . . .
H00Z H 0.6558 0.6401 0.4628 0.037 Uiso 1 1 calc R . . . .
C010 C 0.3348(4) 0.0293(3) 0.0483(2) 0.0298(6) Uani 1 1 d . . . . .
H010 H 0.3292 0.0447 -0.0143 0.036 Uiso 1 1 calc R . . . .
C011 C 1.0123(4) 0.0683(3) 0.2721(3) 0.0313(6) Uani 1 1 d . . . . .
H011 H 1.0535 0.0062 0.2749 0.038 Uiso 1 1 calc R . . . .
C012 C 0.8793(4) 0.0782(3) 0.3101(2) 0.0267(6) Uani 1 1 d . . . . .
H012 H 0.8316 0.0226 0.3387 0.032 Uiso 1 1 calc R . . . .

loop_
_atom_site_aniso_label
_atom_site_aniso_U_11
_atom_site_aniso_U_22
_atom_site_aniso_U_33
_atom_site_aniso_U_23
_atom_site_aniso_U_13
_atom_site_aniso_U_12
I1 0.01964(11) 0.01704(10) 0.02774(11) 0.00568(7) 0.00902(7) 0.00740(7)
Cu1 0.0193(2) 0.0188(2) 0.0189(2) 0.00347(15) 0.00410(15) 0.00615(15)
P1 0.0155(3) 0.0165(3) 0.0192(3) 0.0033(2) 0.0038(2) 0.0044(2)
N4 0.0148(10) 0.0167(10) 0.0191(10) 0.0026(8) 0.0045(8) 0.0043(8)
N5 0.0137(10) 0.0181(10) 0.0200(11) 0.0021(9) 0.0027(8) 0.0047(8)
N6 0.0173(10) 0.0206(11) 0.0244(11) 0.0049(9) 0.0059(9) 0.0062(9)
N7 0.0167(10) 0.0181(10) 0.0204(11) 0.0029(8) 0.0057(8) 0.0058(8)
N8 0.0172(10) 0.0188(10) 0.0201(11) 0.0028(9) 0.0035(8) 0.0054(8)
C009 0.0150(11) 0.0162(11) 0.0187(12) 0.0035(10) 0.0028(9) 0.0049(9)
C00A 0.0148(11) 0.0166(11) 0.0181(12) 0.0035(10) 0.0030(9) 0.0023(9)
C00B 0.0177(12) 0.0172(12) 0.0205(12) 0.0059(10) 0.0053(10) 0.0064(10)
C00C 0.0171(12) 0.0180(12) 0.0200(12) 0.0041(10) 0.0053(10) 0.0052(9)
C00D 0.0155(12) 0.0205(12) 0.0213(12) 0.0057(10) 0.0046(10) 0.0066(10)
C00E 0.0198(13) 0.0242(13) 0.0307(14) 0.0046(11) 0.0092(11) 0.0097(11)
C00F 0.0191(12) 0.0182(12) 0.0226(13) 0.0049(10) 0.0077(10) 0.0053(10)
C00G 0.0187(12) 0.0190(12) 0.0208(13) 0.0022(10) 0.0038(10) 0.0067(10)
C00H 0.0226(13) 0.0212(13) 0.0266(14) 0.0047(11) 0.0035(11) 0.0073(11)
C00I 0.0168(12) 0.0176(11) 0.0204(12) 0.0040(10) 0.0042(10) 0.0046(9)
C00J 0.0218(13) 0.0225(13) 0.0211(13) 0.0012(11) 0.0058(10) 0.0088(11)
C00K 0.0176(12) 0.0199(12) 0.0185(12) 0.0036(10) 0.0032(10) 0.0040(10)
C00L 0.0247(14) 0.0234(13) 0.0280(14) 0.0081(11) 0.0081(11) 0.0091(11)
C00M 0.0211(13) 0.0317(15) 0.0293(14) 0.0099(12) 0.0114(11) 0.0107(11)
C00N 0.0234(13) 0.0241(13) 0.0260(14) 0.0055(11) 0.0054(11) 0.0087(11)
C00O 0.0247(14) 0.0290(14) 0.0269(14) 0.0124(12) 0.0094(11) 0.0069(11)
C00P 0.0199(13) 0.0202(12) 0.0270(14) 0.0047(11) 0.0055(11) 0.0069(10)
C00Q 0.0184(13) 0.0244(14) 0.0285(15) -0.0017(11) 0.0037(11) 0.0049(11)
C00R 0.0311(15) 0.0223(14) 0.0298(15) 0.0022(12) 0.0071(12) 0.0051(12)
C00S 0.0234(13) 0.0285(14) 0.0247(14) 0.0065(11) 0.0080(11) 0.0087(11)
C00T 0.0149(12) 0.0263(14) 0.0284(15) -0.0033(11) 0.0019(11) 0.0025(10)
C00U 0.0184(13) 0.0195(12) 0.0317(15) 0.0007(11) 0.0038(11) 0.0055(10)
C00V 0.0148(13) 0.0347(16) 0.0345(16) 0.0003(13) 0.0074(11) 0.0088(12)
C00W 0.0235(14) 0.0284(14) 0.0260(14) -0.0017(12) -0.0022(11) 0.0102(12)
C00X 0.0255(15) 0.0267(15) 0.0304(15) -0.0045(12) 0.0066(12) 0.0078(12)
C00Y 0.0308(15) 0.0266(15) 0.0338(16) 0.0114(12) 0.0100(12) 0.0148(12)
C00Z 0.0412(17) 0.0197(13) 0.0375(17) 0.0098(12) 0.0178(14) 0.0135(12)
C010 0.0315(15) 0.0342(16) 0.0228(14) 0.0064(12) 0.0051(12) 0.0139(13)
C011 0.0303(15) 0.0300(15) 0.0437(18) 0.0166(14) 0.0166(14) 0.0173(13)
C012 0.0255(14) 0.0262(14) 0.0325(15) 0.0112(12) 0.0133(12) 0.0097(11)

loop_
_atom_type_symbol
_atom_type_description
_atom_type_scat_dispersion_real
_atom_type_scat_dispersion_imag
_atom_type_scat_source
C C 0.0181 0.0091 'International Tables Vol C Tables 4.2.6.8 and 6.1.1.4'
H H 0.0000 0.0000 'International Tables Vol C Tables 4.2.6.8 and 6.1.1.4'
Cu Cu -1.9646 0.5888 'International Tables Vol C Tables 4.2.6.8 and 6.1.1.4'
I I -0.3257 6.8362 'International Tables Vol C Tables 4.2.6.8 and 6.1.1.4'
N N 0.0311 0.0180 'International Tables Vol C Tables 4.2.6.8 and 6.1.1.4'
P P 0.2955 0.4335 'International Tables Vol C Tables 4.2.6.8 and 6.1.1.4'

loop_
_geom_angle_atom_site_label_1
_geom_angle_atom_site_label_2
_geom_angle_atom_site_label_3
_geom_angle
_geom_angle_site_symmetry_1
_geom_angle_site_symmetry_3
_geom_angle_publ_flag
Cu1 I1 Cu1 69.915(14) . 2_656 ?
I1 Cu1 I1 110.085(14) . 2_656 ?
I1 Cu1 Cu1 54.674(12) 2_656 2_656 ?
I1 Cu1 Cu1 55.411(13) . 2_656 ?
P1 Cu1 I1 110.53(2) . . ?
P1 Cu1 I1 114.75(2) . 2_656 ?
P1 Cu1 Cu1 132.20(3) . 2_656 ?
N8 Cu1 I1 104.24(6) . 2_656 ?
N8 Cu1 I1 105.57(7) . . ?
N8 Cu1 Cu1 116.66(7) . 2_656 ?
N8 Cu1 P1 111.12(7) . . ?
C00F P1 Cu1 113.56(9) . . ?
C00G P1 Cu1 115.14(9) . . ?
C00G P1 C00F 107.40(12) . . ?
C00G P1 C00K 101.01(12) . . ?
C00K P1 Cu1 115.55(9) . . ?
C00K P1 C00F 102.72(12) . . ?
C009 N4 C00A 103.3(2) . . ?
N7 N5 H005 124.9 . . ?
C009 N5 H005 124.9 . . ?
C009 N5 N7 110.3(2) . . ?
C00I N6 C00E 117.3(2) . . ?
C00A N7 N5 102.3(2) . . ?
C00D N8 Cu1 122.57(18) . . ?
C00D N8 C00J 118.3(2) . . ?
C00J N8 Cu1 117.68(18) . . ?
N4 C009 N5 109.6(2) . . ?
N4 C009 C00C 126.4(2) . . ?
N5 C009 C00C 124.0(2) . . ?
N4 C00A C00B 123.1(2) . . ?
N7 C00A N4 114.5(2) . . ?
N7 C00A C00B 122.4(2) . . ?
C00I C00B C00A 120.7(2) . . ?
C00Q C00B C00A 121.6(2) . . ?
C00Q C00B C00I 117.7(3) . . ?
C00D C00C C009 120.0(2) . . ?
C00T C00C C009 122.4(2) . . ?
C00T C00C C00D 117.6(3) . . ?
N8 C00D C00C 123.2(2) . . ?
N8 C00D H00D 118.4 . . ?
C00C C00D H00D 118.4 . . ?
N6 C00E H00E 118.4 . . ?
N6 C00E C00X 123.2(3) . . ?
C00X C00E H00E 118.4 . . ?
C00H C00F P1 115.7(2) . . ?
C00N C00F P1 125.2(2) . . ?
C00N C00F C00H 119.0(3) . . ?
C00P C00G P1 116.8(2) . . ?
C00P C00G C00S 119.3(3) . . ?
C00S C00G P1 123.8(2) . . ?
C00F C00H H00H 119.8 . . ?
C00R C00H C00F 120.3(3) . . ?
C00R C00H H00H 119.8 . . ?
N6 C00I C00B 123.6(3) . . ?
N6 C00I H00I 118.2 . . ?
C00B C00I H00I 118.2 . . ?
N8 C00J H00J 118.6 . . ?
N8 C00J C00V 122.7(3) . . ?
C00V C00J H00J 118.6 . . ?
C00L C00K P1 124.2(2) . . ?
C012 C00K P1 116.6(2) . . ?
C012 C00K C00L 119.2(3) . . ?
C00K C00L H00L 120.2 . . ?
C00O C00L C00K 119.7(3) . . ?
C00O C00L H00L 120.2 . . ?
C00O C00M H00M 120.1 . . ?
C00O C00M C011 119.9(3) . . ?
C011 C00M H00M 120.1 . . ?
C00F C00N H00N 119.7 . . ?
C00F C00N C00Y 120.6(3) . . ?
C00Y C00N H00N 119.7 . . ?
C00L C00O H00O 119.7 . . ?
C00M C00O C00L 120.7(3) . . ?
C00M C00O H00O 119.7 . . ?
C00G C00P H00P 120.0 . . ?
C00U C00P C00G 120.0(3) . . ?
C00U C00P H00P 120.0 . . ?
C00B C00Q H00Q 120.4 . . ?
C00X C00Q C00B 119.1(3) . . ?
C00X C00Q H00Q 120.4 . . ?
C00H C00R H00R 119.9 . . ?
C00H C00R C00Z 120.2(3) . . ?
C00Z C00R H00R 119.9 . . ?
C00G C00S H00S 119.9 . . ?
C010 C00S C00G 120.2(3) . . ?
C010 C00S H00S 119.9 . . ?
C00C C00T H00T 120.0 . . ?
C00V C00T C00C 120.0(3) . . ?
C00V C00T H00T 120.0 . . ?
C00P C00U H00U 119.8 . . ?
C00W C00U C00P 120.4(3) . . ?
C00W C00U H00U 119.8 . . ?
C00J C00V H00V 120.9 . . ?
C00T C00V C00J 118.1(3) . . ?
C00T C00V H00V 120.9 . . ?
C00U C00W H00W 120.1 . . ?
C00U C00W C010 119.8(3) . . ?
C010 C00W H00W 120.1 . . ?
C00E C00X H00X 120.5 . . ?
C00Q C00X C00E 119.0(3) . . ?
C00Q C00X H00X 120.5 . . ?
C00N C00Y H00Y 120.1 . . ?
C00Z C00Y C00N 119.9(3) . . ?
C00Z C00Y H00Y 120.1 . . ?
C00R C00Z H00Z 120.0 . . ?
C00Y C00Z C00R 120.0(3) . . ?
C00Y C00Z H00Z 120.0 . . ?
C00S C010 H010 119.9 . . ?
C00W C010 C00S 120.2(3) . . ?
C00W C010 H010 119.9 . . ?
C00M C011 H011 120.1 . . ?
C012 C011 C00M 119.9(3) . . ?
C012 C011 H011 120.1 . . ?
C00K C012 H012 119.7 . . ?
C011 C012 C00K 120.7(3) . . ?
C011 C012 H012 119.7 . . ?

loop_
_geom_bond_atom_site_label_1
_geom_bond_atom_site_label_2
_geom_bond_distance
_geom_bond_site_symmetry_2
_geom_bond_publ_flag
I1 Cu1 2.6386(4) . ?
I1 Cu1 2.6625(4) 2_656 ?
Cu1 I1 2.6624(4) 2_656 ?
Cu1 Cu1 3.0374(8) 2_656 ?
Cu1 P1 2.2342(7) . ?
Cu1 N8 2.067(2) . ?
P1 C00F 1.828(3) . ?
P1 C00G 1.827(3) . ?
P1 C00K 1.828(3) . ?
N4 C009 1.330(3) . ?
N4 C00A 1.363(3) . ?
N5 H005 0.8600 . ?
N5 N7 1.360(3) . ?
N5 C009 1.349(3) . ?
N6 C00E 1.342(4) . ?
N6 C00I 1.339(4) . ?
N7 C00A 1.333(3) . ?
N8 C00D 1.331(4) . ?
N8 C00J 1.345(4) . ?
C009 C00C 1.455(4) . ?
C00A C00B 1.473(4) . ?
C00B C00I 1.397(4) . ?
C00B C00Q 1.389(4) . ?
C00C C00D 1.396(4) . ?
C00C C00T 1.390(4) . ?
C00D H00D 0.9300 . ?
C00E H00E 0.9300 . ?
C00E C00X 1.383(4) . ?
C00F C00H 1.404(4) . ?
C00F C00N 1.385(4) . ?
C00G C00P 1.395(4) . ?
C00G C00S 1.398(4) . ?
C00H H00H 0.9300 . ?
C00H C00R 1.381(4) . ?
C00I H00I 0.9300 . ?
C00J H00J 0.9300 . ?
C00J C00V 1.389(4) . ?
C00K C00L 1.397(4) . ?
C00K C012 1.394(4) . ?
C00L H00L 0.9300 . ?
C00L C00O 1.386(4) . ?
C00M H00M 0.9300 . ?
C00M C00O 1.381(4) . ?
C00M C011 1.387(4) . ?
C00N H00N 0.9300 . ?
C00N C00Y 1.398(4) . ?
C00O H00O 0.9300 . ?
C00P H00P 0.9300 . ?
C00P C00U 1.395(4) . ?
C00Q H00Q 0.9300 . ?
C00Q C00X 1.383(4) . ?
C00R H00R 0.9300 . ?
C00R C00Z 1.397(5) . ?
C00S H00S 0.9300 . ?
C00S C010 1.390(4) . ?
C00T H00T 0.9300 . ?
C00T C00V 1.384(4) . ?
C00U H00U 0.9300 . ?
C00U C00W 1.385(5) . ?
C00V H00V 0.9300 . ?
C00W H00W 0.9300 . ?
C00W C010 1.390(5) . ?
C00X H00X 0.9300 . ?
C00Y H00Y 0.9300 . ?
C00Y C00Z 1.379(5) . ?
C00Z H00Z 0.9300 . ?
C010 H010 0.9300 . ?
C011 H011 0.9300 . ?
C011 C012 1.379(4) . ?
C012 H012 0.9300 . ?
